data_7215424
loop_
_publ_author_name
'Hu, Dehui'
'Yang, Zhipei'
'Zhang, Guoqi'
'Liu, Min'
'Xiang, Junfeng'
'Liang, Tongling'
'Ma, Jinshi'
'Yang, Guoqiang'

_publ_section_title
;
 Self-complementary hydrogen-bonded duplexes and helices based on
 bis(pyrrolyl)carbohydrazide derivatives
;
_journal_issue 20
_journal_name_full CrystEngComm
_journal_page_first 6021
_journal_paper_doi 10.1039/c1ce05542a
_journal_volume 13
_journal_year 2011
_chemical_formula_moiety 'C23 H34 N6 O4, 0.25(O)'
_chemical_formula_sum 'C23 H34 N6 O4.25'
_chemical_formula_weight 462.56
_space_group_IT_number 2
_symmetry_cell_setting triclinic
_symmetry_space_group_name_Hall '-P 1'
_symmetry_space_group_name_H-M 'P -1'
_atom_sites_solution_hydrogens geom
_atom_sites_solution_primary direct
_atom_sites_solution_secondary difmap
_audit_creation_method SHELXL-97
_audit_update_record
;
2011-06-29 # Formatted by publCIF
;
_cell_angle_alpha 75.307(4)
_cell_angle_beta 71.083(5)
_cell_angle_gamma 78.421(5)
_cell_formula_units_Z 4
_cell_length_a 12.094(4)
_cell_length_b 12.534(4)
_cell_length_c 18.268(6)
_cell_measurement_reflns_used 1865
_cell_measurement_temperature 293(2)
_cell_measurement_theta_max 19.94
_cell_measurement_theta_min 2.16
_cell_volume 2512.6(14)
_computing_cell_refinement 'Bruker SMART'
_computing_data_collection 'Bruker SMART'
_computing_data_reduction 'Bruker SAINT'
_computing_molecular_graphics 'Bruker SHELXTL'
_computing_publication_material 'Bruker SHELXTL'
_computing_structure_refinement 'SHELXL-97 (Sheldrick, 1997)'
_computing_structure_solution 'SHELXS-97 (Sheldrick, 1990)'
_diffrn_ambient_temperature 293(2)
_diffrn_measured_fraction_theta_full 0.987
_diffrn_measured_fraction_theta_max 0.987
_diffrn_measurement_device_type 'CCD area detector'
_diffrn_measurement_method 'phi and omega scans'
_diffrn_radiation_monochromator graphite
_diffrn_radiation_source 'fine-focus sealed tube'
_diffrn_radiation_type MoK\a
_diffrn_radiation_wavelength 0.71073
_diffrn_reflns_av_R_equivalents 0.0322
_diffrn_reflns_av_sigmaI/netI 0.0825
_diffrn_reflns_limit_h_max 10
_diffrn_reflns_limit_h_min -14
_diffrn_reflns_limit_k_max 14
_diffrn_reflns_limit_k_min -14
_diffrn_reflns_limit_l_max 21
_diffrn_reflns_limit_l_min -21
_diffrn_reflns_number 13721
_diffrn_reflns_theta_full 25.03
_diffrn_reflns_theta_max 25.03
_diffrn_reflns_theta_min 1.80
_exptl_absorpt_coefficient_mu 0.086
_exptl_absorpt_correction_T_max 1.000000
_exptl_absorpt_correction_T_min 0.795793
_exptl_absorpt_correction_type multi-scan
_exptl_absorpt_process_details SADABS
_exptl_crystal_colour COLORLESS
_exptl_crystal_density_diffrn 1.223
_exptl_crystal_density_method 'not measured'
_exptl_crystal_description BLOCK
_exptl_crystal_F_000 992
_exptl_crystal_size_max 0.22
_exptl_crystal_size_mid 0.20
_exptl_crystal_size_min 0.18
_refine_diff_density_max 0.271
_refine_diff_density_min -0.228
_refine_diff_density_rms 0.052
_refine_ls_extinction_method none
_refine_ls_goodness_of_fit_ref 1.044
_refine_ls_hydrogen_treatment constr
_refine_ls_matrix_type full
_refine_ls_number_parameters 614
_refine_ls_number_reflns 8760
_refine_ls_number_restraints 0
_refine_ls_restrained_S_all 1.044
_refine_ls_R_factor_all 0.1360
_refine_ls_R_factor_gt 0.0725
_refine_ls_shift/su_max 0.001
_refine_ls_shift/su_mean 0.000
_refine_ls_structure_factor_coef Fsqd
_refine_ls_weighting_details 'calc w=1/[\s^2^(Fo^2^)+(0.0868P)^2^+2.4884P] where P=(Fo^2^+2Fc^2^)/3'
_refine_ls_weighting_scheme calc
_refine_ls_wR_factor_gt 0.1998
_refine_ls_wR_factor_ref 0.2306
_reflns_number_gt 4682
_reflns_number_total 8760
_reflns_threshold_expression >2sigma(I)
_cod_data_source_file c1ce05542a.txt
_cod_data_source_block 60909b
_cod_original_cell_volume 2512.6(13)
_cod_original_sg_symbol_H-M P-1
_cod_database_code 7215424

loop_
_symmetry_equiv_pos_as_xyz
'x, y, z'
'-x, -y, -z'

loop_
_atom_site_label
_atom_site_type_symbol
_atom_site_fract_x
_atom_site_fract_y
_atom_site_fract_z
_atom_site_U_iso_or_equiv
_atom_site_adp_type
_atom_site_occupancy
_atom_site_symmetry_multiplicity
_atom_site_calc_flag
_atom_site_refinement_flags
O1 O 0.4534(4) 0.7841(4) 0.0604(2) 0.0992(14) Uani 1 1 d .
O2 O 0.3911(3) 0.4844(3) 0.10632(17) 0.0644(9) Uani 1 1 d .
O3 O 0.8637(3) 0.7696(2) 0.34128(17) 0.0541(8) Uani 1 1 d .
O4 O 0.7040(3) 1.0091(2) 0.20701(18) 0.0662(9) Uani 1 1 d .
O5 O 0.4491(3) 0.8110(3) 0.32014(19) 0.0713(10) Uani 1 1 d .
O6 O 0.6737(3) 0.6377(3) 0.17484(17) 0.0586(8) Uani 1 1 d .
O7 O 0.9839(3) 1.0851(3) 0.39663(17) 0.0621(9) Uani 1 1 d .
O8 O 0.7059(3) 0.9784(3) 0.4800(2) 0.0802(11) Uani 1 1 d .
N1 N 0.5464(4) 0.6254(4) 0.0224(2) 0.0633(11) Uani 1 1 d .
H1 H 0.5833 0.5927 -0.0164 0.076 Uiso 1 1 calc R
N2 N 0.5399(4) 0.5699(3) 0.0994(2) 0.0653(12) Uani 1 1 d .
H2 H 0.5920 0.5748 0.1207 0.078 Uiso 1 1 calc R
N3 N 0.4938(3) 0.5020(3) 0.26779(18) 0.0438(9) Uani 1 1 d .
H3 H 0.5517 0.5407 0.2480 0.053 Uiso 1 1 calc R
N4 N 0.6127(3) 0.6317(3) 0.37355(18) 0.0436(8) Uani 1 1 d .
H4 H 0.5535 0.6832 0.3768 0.052 Uiso 1 1 calc R
N5 N 0.6796(3) 0.8454(3) 0.3382(2) 0.0531(10) Uani 1 1 d .
H5 H 0.6121 0.8355 0.3367 0.064 Uiso 1 1 calc R
N6 N 0.7013(3) 0.9511(3) 0.3339(2) 0.0538(10) Uani 1 1 d .
H6 H 0.7099 0.9671 0.3747 0.065 Uiso 1 1 calc R
N7 N 0.5102(3) 0.8155(3) 0.1902(2) 0.0616(11) Uani 1 1 d .
H7 H 0.4904 0.8169 0.1487 0.074 Uiso 1 1 calc R
N8 N 0.6269(3) 0.8180(3) 0.1823(2) 0.0586(10) Uani 1 1 d .
H8 H 0.6494 0.8781 0.1838 0.070 Uiso 1 1 calc R
N9 N 0.8743(3) 0.8319(3) 0.14625(19) 0.0520(9) Uani 1 1 d .
H9 H 0.8331 0.8949 0.1532 0.062 Uiso 1 1 calc R
N10 N 1.0103(3) 0.9373(3) 0.24382(19) 0.0507(9) Uani 1 1 d .
H10 H 0.9894 0.8726 0.2670 0.061 Uiso 1 1 calc R
N11 N 0.9354(3) 0.9156(3) 0.41334(19) 0.0535(10) Uani 1 1 d .
H11 H 0.9401 0.8587 0.3938 0.064 Uiso 1 1 calc R
N12 N 0.8858(3) 0.9126(3) 0.49361(19) 0.0511(9) Uani 1 1 d .
H12 H 0.9279 0.8853 0.5256 0.061 Uiso 1 1 calc R
C1 C 0.4849(11) 0.9007(6) -0.0965(5) 0.177(5) Uani 1 1 d .
H1A H 0.4147 0.9299 -0.0605 0.266 Uiso 1 1 calc R
H1B H 0.4789 0.9254 -0.1494 0.266 Uiso 1 1 calc R
H1C H 0.5521 0.9266 -0.0929 0.266 Uiso 1 1 calc R
C2 C 0.4984(6) 0.7787(5) -0.0760(3) 0.0907(19) Uani 1 1 d .
H2A H 0.5731 0.7503 -0.1096 0.109 Uiso 1 1 calc R
H2B H 0.4363 0.7532 -0.0874 0.109 Uiso 1 1 calc R
C3 C 0.4946(5) 0.7300(5) 0.0093(3) 0.0706(15) Uani 1 1 d .
C4 C 0.4523(4) 0.5088(3) 0.1405(2) 0.0454(10) Uani 1 1 d .
C5 C 0.4326(4) 0.4731(3) 0.2250(2) 0.0431(10) Uani 1 1 d .
C6 C 0.3473(4) 0.4114(4) 0.2783(2) 0.0493(11) Uani 1 1 d .
C7 C 0.2565(5) 0.3635(5) 0.2611(3) 0.0759(16) Uani 1 1 d .
H7A H 0.2085 0.4223 0.2359 0.114 Uiso 1 1 d R
H7B H 0.2077 0.3254 0.3097 0.114 Uiso 1 1 d R
H7C H 0.2951 0.3121 0.2268 0.114 Uiso 1 1 d R
C8 C 0.3571(4) 0.4029(3) 0.3544(2) 0.0473(11) Uani 1 1 d .
C9 C 0.2791(4) 0.3487(4) 0.4317(3) 0.0620(13) Uani 1 1 d .
H9A H 0.3212 0.3307 0.4712 0.074 Uiso 1 1 calc R
H9B H 0.2620 0.2795 0.4258 0.074 Uiso 1 1 calc R
C10 C 0.1643(5) 0.4204(6) 0.4607(3) 0.097(2) Uani 1 1 d .
H10A H 0.1802 0.4857 0.4719 0.145 Uiso 1 1 calc R
H10B H 0.1159 0.3793 0.5079 0.145 Uiso 1 1 calc R
H10C H 0.1240 0.4419 0.4208 0.145 Uiso 1 1 calc R
C11 C 0.4486(4) 0.4599(3) 0.3453(2) 0.0425(10) Uani 1 1 d .
C12 C 0.4905(4) 0.4789(4) 0.4091(2) 0.0557(12) Uani 1 1 d .
H12A H 0.4311 0.5309 0.4368 0.067 Uiso 1 1 calc R
H12B H 0.4948 0.4090 0.4467 0.067 Uiso 1 1 calc R
C13 C 0.6064(4) 0.5217(3) 0.3850(2) 0.0452(11) Uani 1 1 d .
C14 C 0.7185(4) 0.4663(3) 0.3746(2) 0.0487(11) Uani 1 1 d .
C15 C 0.7503(5) 0.3421(4) 0.3855(3) 0.0732(15) Uani 1 1 d .
H15A H 0.6882 0.3104 0.3788 0.088 Uiso 1 1 calc R
H15B H 0.8222 0.3252 0.3448 0.088 Uiso 1 1 calc R
C16 C 0.7678(7) 0.2884(5) 0.4651(4) 0.111(2) Uani 1 1 d .
H16A H 0.8310 0.3174 0.4715 0.167 Uiso 1 1 calc R
H16B H 0.7870 0.2094 0.4689 0.167 Uiso 1 1 calc R
H16C H 0.6966 0.3039 0.5057 0.167 Uiso 1 1 calc R
C17 C 0.7968(4) 0.5453(4) 0.3562(2) 0.0467(11) Uani 1 1 d .
C18 C 0.9273(4) 0.5231(4) 0.3386(3) 0.0682(14) Uani 1 1 d .
H18A H 0.9558 0.4571 0.3170 0.102 Uiso 1 1 calc R
H18B H 0.9486 0.5128 0.3865 0.102 Uiso 1 1 calc R
H18C H 0.9618 0.5851 0.3011 0.102 Uiso 1 1 calc R
C19 C 0.7282(4) 0.6486(3) 0.3560(2) 0.0408(10) Uani 1 1 d .
C20 C 0.7638(4) 0.7572(3) 0.3446(2) 0.0439(10) Uani 1 1 d .
C21 C 0.7093(4) 1.0287(4) 0.2684(3) 0.0512(11) Uani 1 1 d .
C22 C 0.7226(5) 1.1414(4) 0.2755(3) 0.0749(16) Uani 1 1 d .
H22A H 0.6795 1.1507 0.3289 0.090 Uiso 1 1 calc R
H22B H 0.8052 1.1427 0.2689 0.090 Uiso 1 1 calc R
C23 C 0.6854(9) 1.2333(5) 0.2234(5) 0.152(4) Uani 1 1 d .
H23A H 0.7343 1.2312 0.1705 0.228 Uiso 1 1 calc R
H23B H 0.6913 1.3004 0.2373 0.228 Uiso 1 1 calc R
H23C H 0.6050 1.2314 0.2266 0.228 Uiso 1 1 calc R
C24 C 0.2406(6) 0.7267(6) 0.3153(5) 0.118(3) Uani 1 1 d .
H24A H 0.2824 0.6543 0.3094 0.176 Uiso 1 1 calc R
H24B H 0.1636 0.7323 0.3092 0.176 Uiso 1 1 calc R
H24C H 0.2332 0.7379 0.3668 0.176 Uiso 1 1 calc R
C25 C 0.3058(4) 0.8118(5) 0.2548(3) 0.0729(15) Uani 1 1 d .
H25A H 0.2618 0.8844 0.2606 0.088 Uiso 1 1 calc R
H25B H 0.3106 0.8010 0.2031 0.088 Uiso 1 1 calc R
C26 C 0.4280(4) 0.8109(4) 0.2584(3) 0.0568(12) Uani 1 1 d .
C27 C 0.7058(4) 0.7265(4) 0.1724(2) 0.0479(11) Uani 1 1 d .
C28 C 0.8291(4) 0.7352(4) 0.1545(2) 0.0475(11) Uani 1 1 d .
C29 C 0.9243(4) 0.6537(4) 0.1378(3) 0.0565(12) Uani 1 1 d .
C30 C 0.9190(6) 0.5356(4) 0.1369(4) 0.0881(18) Uani 1 1 d .
H30A H 0.8968 0.5335 0.0915 0.132 Uiso 1 1 calc R
H30B H 0.8619 0.5046 0.1841 0.132 Uiso 1 1 calc R
H30C H 0.9950 0.4930 0.1348 0.132 Uiso 1 1 calc R
C31 C 1.0268(4) 0.7032(5) 0.1201(3) 0.0644(13) Uani 1 1 d .
C32 C 1.1522(5) 0.6463(6) 0.0947(4) 0.0933(19) Uani 1 1 d .
H32A H 1.2041 0.6837 0.1077 0.112 Uiso 1 1 calc R
H32B H 1.1563 0.5700 0.1238 0.112 Uiso 1 1 calc R
C33 C 1.1941(6) 0.6472(7) 0.0073(4) 0.129(3) Uani 1 1 d .
H33A H 1.1472 0.6047 -0.0050 0.194 Uiso 1 1 calc R
H33B H 1.2752 0.6150 -0.0069 0.194 Uiso 1 1 calc R
H33C H 1.1866 0.7224 -0.0217 0.194 Uiso 1 1 calc R
C34 C 0.9938(4) 0.8120(5) 0.1255(2) 0.0571(12) Uani 1 1 d .
C35 C 1.0686(5) 0.9022(5) 0.1062(3) 0.0820(18) Uani 1 1 d .
H35A H 1.0611 0.9501 0.0568 0.098 Uiso 1 1 calc R
H35B H 1.1500 0.8679 0.0967 0.098 Uiso 1 1 calc R
C36 C 1.0466(4) 0.9750(4) 0.1645(2) 0.0573(13) Uani 1 1 d .
C37 C 1.0705(5) 1.0813(5) 0.1499(3) 0.0717(16) Uani 1 1 d .
C38 C 1.1068(7) 1.1593(7) 0.0694(3) 0.126(3) Uani 1 1 d .
H38A H 1.0812 1.1355 0.0316 0.151 Uiso 1 1 calc R
H38B H 1.0679 1.2340 0.0736 0.151 Uiso 1 1 calc R
C39 C 1.2314(10) 1.1606(13) 0.0413(5) 0.235(7) Uani 1 1 d .
H39A H 1.2592 1.1689 0.0828 0.353 Uiso 1 1 calc R
H39B H 1.2496 1.2216 -0.0027 0.353 Uiso 1 1 calc R
H39C H 1.2691 1.0920 0.0248 0.353 Uiso 1 1 calc R
C40 C 1.0493(4) 1.1100(4) 0.2234(3) 0.0592(13) Uani 1 1 d .
C41 C 1.0618(7) 1.2218(5) 0.2344(3) 0.102(2) Uani 1 1 d .
H41A H 1.0104 1.2344 0.2847 0.153 Uiso 1 1 d R
H41B H 1.0410 1.2790 0.1931 0.153 Uiso 1 1 d R
H41C H 1.1418 1.2232 0.2323 0.153 Uiso 1 1 d R
C42 C 1.0122(4) 1.0197(4) 0.2816(2) 0.0451(10) Uani 1 1 d .
C43 C 0.9762(4) 1.0106(4) 0.3664(2) 0.0428(10) Uani 1 1 d .
C44 C 0.7716(5) 0.9526(4) 0.5213(3) 0.0577(12) Uani 1 1 d .
C45 C 0.7312(5) 0.9617(5) 0.6065(3) 0.0666(14) Uani 1 1 d .
H45A H 0.7319 1.0377 0.6096 0.080 Uiso 1 1 calc R
H45B H 0.7864 0.9141 0.6330 0.080 Uiso 1 1 calc R
C46 C 0.6100(5) 0.9299(5) 0.6487(3) 0.0911(18) Uani 1 1 d .
H46A H 0.5541 0.9794 0.6246 0.137 Uiso 1 1 calc R
H46B H 0.5898 0.9348 0.7032 0.137 Uiso 1 1 calc R
H46C H 0.6084 0.8550 0.6454 0.137 Uiso 1 1 calc R
O9 O 0.5083(8) 0.1616(8) 0.4947(6) 0.115(3) Uani 0.50 1 d P

loop_
_atom_site_aniso_label
_atom_site_aniso_U_11
_atom_site_aniso_U_22
_atom_site_aniso_U_33
_atom_site_aniso_U_23
_atom_site_aniso_U_13
_atom_site_aniso_U_12
O1 0.123(4) 0.119(3) 0.075(3) -0.045(2) -0.052(3) 0.015(3)
O2 0.072(2) 0.090(2) 0.0489(18) -0.0229(17) -0.0258(17) -0.0262(19)
O3 0.055(2) 0.0560(19) 0.0613(19) -0.0119(15) -0.0232(16) -0.0186(16)
O4 0.097(3) 0.056(2) 0.058(2) -0.0189(16) -0.0333(19) -0.0116(18)
O5 0.067(2) 0.098(3) 0.058(2) -0.0296(18) -0.0334(18) 0.0133(19)
O6 0.072(2) 0.063(2) 0.0532(18) -0.0128(15) -0.0227(16) -0.0265(17)
O7 0.079(2) 0.069(2) 0.0516(18) -0.0220(16) -0.0201(17) -0.0250(18)
O8 0.068(2) 0.118(3) 0.066(2) -0.031(2) -0.033(2) 0.002(2)
N1 0.089(3) 0.074(3) 0.035(2) -0.0119(19) -0.020(2) -0.026(3)
N2 0.079(3) 0.094(3) 0.035(2) -0.002(2) -0.024(2) -0.039(3)
N3 0.053(2) 0.050(2) 0.0349(19) -0.0056(15) -0.0154(16) -0.0208(18)
N4 0.052(2) 0.044(2) 0.0427(19) -0.0084(15) -0.0226(17) -0.0088(17)
N5 0.060(2) 0.040(2) 0.073(3) -0.0135(18) -0.036(2) -0.0067(19)
N6 0.078(3) 0.043(2) 0.057(2) -0.0171(18) -0.034(2) -0.0080(19)
N7 0.053(3) 0.095(3) 0.051(2) -0.027(2) -0.023(2) -0.012(2)
N8 0.054(3) 0.065(3) 0.068(3) -0.027(2) -0.021(2) -0.011(2)
N9 0.060(3) 0.057(2) 0.047(2) -0.0218(17) -0.0120(19) -0.019(2)
N10 0.056(2) 0.061(2) 0.042(2) -0.0138(17) -0.0105(18) -0.0255(19)
N11 0.067(3) 0.060(2) 0.038(2) -0.0163(17) -0.0101(18) -0.021(2)
N12 0.056(3) 0.065(2) 0.038(2) -0.0124(17) -0.0170(18) -0.012(2)
C1 0.337(15) 0.092(6) 0.135(7) -0.013(5) -0.154(9) 0.029(7)
C2 0.131(6) 0.095(5) 0.057(3) -0.008(3) -0.044(4) -0.021(4)
C3 0.083(4) 0.094(4) 0.052(3) -0.020(3) -0.034(3) -0.018(3)
C4 0.049(3) 0.052(3) 0.042(2) -0.019(2) -0.015(2) -0.006(2)
C5 0.050(3) 0.048(2) 0.039(2) -0.0134(19) -0.017(2) -0.010(2)
C6 0.055(3) 0.055(3) 0.045(2) -0.013(2) -0.016(2) -0.015(2)
C7 0.078(4) 0.104(4) 0.065(3) -0.016(3) -0.029(3) -0.042(3)
C8 0.053(3) 0.048(3) 0.044(2) -0.007(2) -0.015(2) -0.014(2)
C9 0.070(3) 0.071(3) 0.049(3) -0.005(2) -0.017(3) -0.027(3)
C10 0.076(4) 0.142(6) 0.060(4) -0.021(4) -0.006(3) -0.007(4)
C11 0.054(3) 0.046(2) 0.033(2) -0.0040(18) -0.017(2) -0.016(2)
C12 0.071(3) 0.071(3) 0.034(2) -0.004(2) -0.019(2) -0.030(3)
C13 0.065(3) 0.047(3) 0.036(2) -0.0076(19) -0.025(2) -0.018(2)
C14 0.069(3) 0.043(2) 0.041(2) -0.0132(19) -0.019(2) -0.010(2)
C15 0.102(4) 0.048(3) 0.069(3) -0.017(3) -0.019(3) -0.011(3)
C16 0.170(7) 0.049(3) 0.101(5) -0.008(3) -0.044(5) 0.018(4)
C17 0.053(3) 0.051(3) 0.040(2) -0.0099(19) -0.018(2) -0.006(2)
C18 0.064(3) 0.071(3) 0.072(3) -0.024(3) -0.020(3) 0.001(3)
C19 0.045(3) 0.045(2) 0.041(2) -0.0116(19) -0.0207(19) -0.009(2)
C20 0.053(3) 0.048(3) 0.036(2) -0.0095(19) -0.016(2) -0.013(2)
C21 0.059(3) 0.047(3) 0.058(3) -0.018(2) -0.028(2) -0.004(2)
C22 0.114(5) 0.046(3) 0.088(4) -0.014(3) -0.056(4) -0.017(3)
C23 0.313(13) 0.050(4) 0.155(7) 0.000(4) -0.165(8) -0.026(5)
C24 0.075(5) 0.111(5) 0.157(7) 0.012(5) -0.047(5) -0.019(4)
C25 0.052(3) 0.099(4) 0.072(3) -0.019(3) -0.029(3) 0.002(3)
C26 0.056(3) 0.067(3) 0.056(3) -0.025(2) -0.028(3) 0.008(2)
C27 0.065(3) 0.054(3) 0.034(2) -0.010(2) -0.019(2) -0.019(3)
C28 0.056(3) 0.053(3) 0.042(2) -0.016(2) -0.016(2) -0.015(2)
C29 0.067(3) 0.057(3) 0.050(3) -0.016(2) -0.019(2) -0.007(3)
C30 0.105(5) 0.062(3) 0.095(4) -0.027(3) -0.020(4) -0.006(3)
C31 0.056(3) 0.086(4) 0.055(3) -0.029(3) -0.016(2) 0.000(3)
C32 0.066(4) 0.121(5) 0.094(5) -0.039(4) -0.020(3) 0.004(4)
C33 0.085(5) 0.188(8) 0.102(5) -0.067(5) 0.000(4) 0.015(5)
C34 0.048(3) 0.088(4) 0.042(3) -0.024(2) -0.006(2) -0.020(3)
C35 0.076(4) 0.128(5) 0.058(3) -0.038(3) 0.000(3) -0.057(4)
C36 0.055(3) 0.085(4) 0.041(3) -0.020(2) -0.008(2) -0.030(3)
C37 0.085(4) 0.093(4) 0.046(3) -0.007(3) -0.012(3) -0.051(3)
C38 0.164(7) 0.186(8) 0.045(3) -0.011(4) 0.001(4) -0.128(6)
C39 0.206(11) 0.43(2) 0.087(6) 0.017(8) -0.027(7) -0.194(13)
C40 0.065(3) 0.071(3) 0.049(3) -0.013(2) -0.012(2) -0.032(3)
C41 0.156(6) 0.085(4) 0.073(4) -0.007(3) -0.017(4) -0.073(4)
C42 0.043(2) 0.059(3) 0.042(2) -0.014(2) -0.014(2) -0.018(2)
C43 0.043(2) 0.053(3) 0.041(2) -0.015(2) -0.017(2) -0.012(2)
C44 0.063(3) 0.065(3) 0.049(3) -0.016(2) -0.015(3) -0.015(3)
C45 0.072(4) 0.082(4) 0.049(3) -0.024(3) -0.011(3) -0.014(3)
C46 0.074(4) 0.103(5) 0.080(4) -0.029(3) 0.005(3) -0.008(4)
O9 0.096(7) 0.112(7) 0.128(8) -0.015(6) -0.032(6) -0.003(5)

loop_
_atom_type_symbol
_atom_type_description
_atom_type_scat_dispersion_real
_atom_type_scat_dispersion_imag
_atom_type_scat_source
C C 0.0033 0.0016 'International Tables Vol C Tables 4.2.6.8 and 6.1.1.4'
H H 0.0000 0.0000 'International Tables Vol C Tables 4.2.6.8 and 6.1.1.4'
N N 0.0061 0.0033 'International Tables Vol C Tables 4.2.6.8 and 6.1.1.4'
O O 0.0106 0.0060 'International Tables Vol C Tables 4.2.6.8 and 6.1.1.4'

loop_
_geom_angle_atom_site_label_1
_geom_angle_atom_site_label_2
_geom_angle_atom_site_label_3
_geom_angle
C3 N1 N2 119.2(4)
C3 N1 H1 120.4
N2 N1 H1 120.4
C4 N2 N1 119.9(4)
C4 N2 H2 120.1
N1 N2 H2 120.1
C11 N3 C5 109.4(3)
C11 N3 H3 125.3
C5 N3 H3 125.3
C13 N4 C19 109.8(4)
C13 N4 H4 125.1
C19 N4 H4 125.1
C20 N5 N6 120.5(4)
C20 N5 H5 119.7
N6 N5 H5 119.7
C21 N6 N5 121.6(3)
C21 N6 H6 119.2
N5 N6 H6 119.2
C26 N7 N8 122.7(4)
C26 N7 H7 118.7
N8 N7 H7 118.7
C27 N8 N7 120.1(4)
C27 N8 H8 120.0
N7 N8 H8 120.0
C34 N9 C28 109.5(4)
C34 N9 H9 125.3
C28 N9 H9 125.3
C36 N10 C42 109.1(4)
C36 N10 H10 125.4
C42 N10 H10 125.4
C43 N11 N12 118.3(3)
C43 N11 H11 120.8
N12 N11 H11 120.8
C44 N12 N11 119.8(4)
C44 N12 H12 120.1
N11 N12 H12 120.1
C2 C1 H1A 109.5
C2 C1 H1B 109.5
H1A C1 H1B 109.5
C2 C1 H1C 109.5
H1A C1 H1C 109.5
H1B C1 H1C 109.5
C1 C2 C3 114.4(5)
C1 C2 H2A 108.7
C3 C2 H2A 108.7
C1 C2 H2B 108.7
C3 C2 H2B 108.7
H2A C2 H2B 107.6
O1 C3 N1 123.0(5)
O1 C3 C2 122.3(6)
N1 C3 C2 114.5(5)
O2 C4 N2 120.0(4)
O2 C4 C5 121.8(4)
N2 C4 C5 118.1(4)
C6 C5 N3 107.2(3)
C6 C5 C4 127.8(4)
N3 C5 C4 124.9(4)
C5 C6 C8 107.7(4)
C5 C6 C7 127.5(4)
C8 C6 C7 124.8(4)
C6 C7 H7A 109.5
C6 C7 H7B 109.4
H7A C7 H7B 109.5
C6 C7 H7C 109.5
H7A C7 H7C 109.5
H7B C7 H7C 109.5
C11 C8 C6 106.9(4)
C11 C8 C9 125.8(4)
C6 C8 C9 127.2(4)
C8 C9 C10 113.3(4)
C8 C9 H9A 108.9
C10 C9 H9A 108.9
C8 C9 H9B 108.9
C10 C9 H9B 108.9
H9A C9 H9B 107.7
C9 C10 H10A 109.5
C9 C10 H10B 109.5
H10A C10 H10B 109.5
C9 C10 H10C 109.5
H10A C10 H10C 109.5
H10B C10 H10C 109.5
N3 C11 C8 108.8(3)
N3 C11 C12 123.8(3)
C8 C11 C12 127.4(4)
C13 C12 C11 117.5(3)
C13 C12 H12A 107.9
C11 C12 H12A 107.9
C13 C12 H12B 107.9
C11 C12 H12B 107.9
H12A C12 H12B 107.2
N4 C13 C14 108.0(4)
N4 C13 C12 121.2(4)
C14 C13 C12 130.7(4)
C13 C14 C17 108.2(4)
C13 C14 C15 125.3(4)
C17 C14 C15 126.4(5)
C16 C15 C14 113.2(4)
C16 C15 H15A 108.9
C14 C15 H15A 108.9
C16 C15 H15B 108.9
C14 C15 H15B 108.9
H15A C15 H15B 107.7
C15 C16 H16A 109.5
C15 C16 H16B 109.5
H16A C16 H16B 109.5
C15 C16 H16C 109.5
H16A C16 H16C 109.5
H16B C16 H16C 109.5
C19 C17 C14 106.5(4)
C19 C17 C18 126.6(4)
C14 C17 C18 126.9(4)
C17 C18 H18A 109.5
C17 C18 H18B 109.5
H18A C18 H18B 109.5
C17 C18 H18C 109.5
H18A C18 H18C 109.5
H18B C18 H18C 109.5
N4 C19 C17 107.5(3)
N4 C19 C20 123.2(4)
C17 C19 C20 129.2(4)
O3 C20 N5 121.2(4)
O3 C20 C19 122.8(4)
N5 C20 C19 116.0(4)
O4 C21 N6 122.1(4)
O4 C21 C22 122.9(4)
N6 C21 C22 115.0(4)
C23 C22 C21 117.6(4)
C23 C22 H22A 107.9
C21 C22 H22A 107.9
C23 C22 H22B 107.9
C21 C22 H22B 107.9
H22A C22 H22B 107.2
C22 C23 H23A 109.5
C22 C23 H23B 109.5
H23A C23 H23B 109.5
C22 C23 H23C 109.5
H23A C23 H23C 109.5
H23B C23 H23C 109.5
C25 C24 H24A 109.5
C25 C24 H24B 109.5
H24A C24 H24B 109.5
C25 C24 H24C 109.5
H24A C24 H24C 109.5
H24B C24 H24C 109.5
C24 C25 C26 114.3(5)
C24 C25 H25A 108.7
C26 C25 H25A 108.7
C24 C25 H25B 108.7
C26 C25 H25B 108.7
H25A C25 H25B 107.6
O5 C26 N7 122.5(4)
O5 C26 C25 122.5(5)
N7 C26 C25 115.0(4)
O6 C27 N8 120.6(4)
O6 C27 C28 120.4(4)
N8 C27 C28 118.8(4)
N9 C28 C29 106.9(4)
N9 C28 C27 124.8(4)
C29 C28 C27 128.1(4)
C28 C29 C31 107.2(4)
C28 C29 C30 126.4(5)
C31 C29 C30 126.4(5)
C29 C30 H30A 109.5
C29 C30 H30B 109.5
H30A C30 H30B 109.5
C29 C30 H30C 109.5
H30A C30 H30C 109.5
H30B C30 H30C 109.5
C34 C31 C29 108.1(4)
C34 C31 C32 126.3(5)
C29 C31 C32 125.5(5)
C33 C32 C31 112.1(5)
C33 C32 H32A 109.2
C31 C32 H32A 109.2
C33 C32 H32B 109.2
C31 C32 H32B 109.2
H32A C32 H32B 107.9
C32 C33 H33A 109.5
C32 C33 H33B 109.5
H33A C33 H33B 109.5
C32 C33 H33C 109.5
H33A C33 H33C 109.5
H33B C33 H33C 109.5
N9 C34 C31 108.3(4)
N9 C34 C35 122.3(5)
C31 C34 C35 129.2(5)
C34 C35 C36 119.1(4)
C34 C35 H35A 107.5
C36 C35 H35A 107.5
C34 C35 H35B 107.5
C36 C35 H35B 107.5
H35A C35 H35B 107.0
N10 C36 C37 108.8(4)
N10 C36 C35 122.9(4)
C37 C36 C35 128.0(4)
C36 C37 C40 107.5(4)
C36 C37 C38 127.2(5)
C40 C37 C38 125.3(5)
C39 C38 C37 111.6(7)
C39 C38 H38A 109.3
C37 C38 H38A 109.3
C39 C38 H38B 109.3
C37 C38 H38B 109.3
H38A C38 H38B 108.0
C38 C39 H39A 109.5
C38 C39 H39B 109.5
H39A C39 H39B 109.5
C38 C39 H39C 109.5
H39A C39 H39C 109.5
H39B C39 H39C 109.5
C42 C40 C37 107.7(4)
C42 C40 C41 127.2(4)
C37 C40 C41 125.0(4)
C40 C41 H41A 109.4
C40 C41 H41B 109.4
H41A C41 H41B 109.5
C40 C41 H41C 109.5
H41A C41 H41C 109.5
H41B C41 H41C 109.5
C40 C42 N10 106.9(4)
C40 C42 C43 128.1(4)
N10 C42 C43 124.9(4)
O7 C43 N11 119.7(4)
O7 C43 C42 122.0(4)
N11 C43 C42 118.3(3)
O8 C44 N12 121.9(4)
O8 C44 C45 122.5(5)
N12 C44 C45 115.7(4)
C44 C45 C46 113.1(4)
C44 C45 H45A 109.0
C46 C45 H45A 109.0
C44 C45 H45B 109.0
C46 C45 H45B 109.0
H45A C45 H45B 107.8
C45 C46 H46A 109.5
C45 C46 H46B 109.5
H46A C46 H46B 109.5
C45 C46 H46C 109.5
H46A C46 H46C 109.5
H46B C46 H46C 109.5

loop_
_geom_bond_atom_site_label_1
_geom_bond_atom_site_label_2
_geom_bond_distance
O1 C3 1.210(6)
O2 C4 1.233(4)
O3 C20 1.229(5)
O4 C21 1.231(5)
O5 C26 1.235(5)
O6 C27 1.236(5)
O7 C43 1.231(4)
O8 C44 1.211(5)
N1 C3 1.334(7)
N1 N2 1.387(5)
N1 H1 0.8600
N2 C4 1.339(5)
N2 H2 0.8600
N3 C11 1.347(5)
N3 C5 1.385(5)
N3 H3 0.8600
N4 C13 1.356(5)
N4 C19 1.376(5)
N4 H4 0.8600
N5 C20 1.354(5)
N5 N6 1.380(4)
N5 H5 0.8600
N6 C21 1.326(5)
N6 H6 0.8600
N7 C26 1.315(6)
N7 N8 1.378(5)
N7 H7 0.8600
N8 C27 1.347(6)
N8 H8 0.8600
N9 C34 1.358(6)
N9 C28 1.382(5)
N9 H9 0.8600
N10 C36 1.355(5)
N10 C42 1.388(5)
N10 H10 0.8600
N11 C43 1.357(5)
N11 N12 1.386(4)
N11 H11 0.8600
N12 C44 1.347(6)
N12 H12 0.8600
C1 C2 1.468(9)
C1 H1A 0.9600
C1 H1B 0.9600
C1 H1C 0.9600
C2 C3 1.511(7)
C2 H2A 0.9700
C2 H2B 0.9700
C4 C5 1.446(5)
C5 C6 1.378(6)
C6 C8 1.408(5)
C6 C7 1.500(6)
C7 H7A 0.9600
C7 H7B 0.9600
C7 H7C 0.9600
C8 C11 1.378(5)
C8 C9 1.501(6)
C9 C10 1.509(7)
C9 H9A 0.9700
C9 H9B 0.9700
C10 H10A 0.9600
C10 H10B 0.9600
C10 H10C 0.9600
C11 C12 1.499(5)
C12 C13 1.492(6)
C12 H12A 0.9700
C12 H12B 0.9700
C13 C14 1.370(6)
C14 C17 1.411(6)
C14 C15 1.504(6)
C15 C16 1.502(7)
C15 H15A 0.9700
C15 H15B 0.9700
C16 H16A 0.9600
C16 H16B 0.9600
C16 H16C 0.9600
C17 C19 1.391(6)
C17 C18 1.487(6)
C18 H18A 0.9600
C18 H18B 0.9600
C18 H18C 0.9600
C19 C20 1.454(5)
C21 C22 1.496(6)
C22 C23 1.396(7)
C22 H22A 0.9700
C22 H22B 0.9700
C23 H23A 0.9600
C23 H23B 0.9600
C23 H23C 0.9600
C24 C25 1.467(8)
C24 H24A 0.9600
C24 H24B 0.9600
C24 H24C 0.9600
C25 C26 1.498(6)
C25 H25A 0.9700
C25 H25B 0.9700
C27 C28 1.439(6)
C28 C29 1.386(6)
C29 C31 1.404(7)
C29 C30 1.500(7)
C30 H30A 0.9600
C30 H30B 0.9600
C30 H30C 0.9600
C31 C34 1.362(7)
C31 C32 1.516(7)
C32 C33 1.507(8)
C32 H32A 0.9700
C32 H32B 0.9700
C33 H33A 0.9600
C33 H33B 0.9600
C33 H33C 0.9600
C34 C35 1.491(6)
C35 C36 1.500(6)
C35 H35A 0.9700
C35 H35B 0.9700
C36 C37 1.362(6)
C37 C40 1.408(6)
C37 C38 1.528(7)
C38 C39 1.428(12)
C38 H38A 0.9700
C38 H38B 0.9700
C39 H39A 0.9600
C39 H39B 0.9600
C39 H39C 0.9600
C40 C42 1.378(6)
C40 C41 1.508(7)
C41 H41A 0.9600
C41 H41B 0.9600
C41 H41C 0.9600
C42 C43 1.448(5)
C44 C45 1.498(6)
C45 C46 1.500(7)
C45 H45A 0.9700
C45 H45B 0.9700
C46 H46A 0.9600
C46 H46B 0.9600
C46 H46C 0.9600

loop_
_geom_torsion_atom_site_label_1
_geom_torsion_atom_site_label_2
_geom_torsion_atom_site_label_3
_geom_torsion_atom_site_label_4
_geom_torsion
C3 N1 N2 C4 91.9(5)
C20 N5 N6 C21 111.8(5)
C26 N7 N8 C27 104.8(5)
C43 N11 N12 C44 84.3(5)
N2 N1 C3 O1 8.8(8)
N2 N1 C3 C2 -175.1(4)
C1 C2 C3 O1 18.7(10)
C1 C2 C3 N1 -157.5(7)
N1 N2 C4 O2 13.7(7)
N1 N2 C4 C5 -166.3(4)
C11 N3 C5 C6 0.0(5)
C11 N3 C5 C4 176.4(4)
O2 C4 C5 C6 -0.9(7)
N2 C4 C5 C6 179.1(4)
O2 C4 C5 N3 -176.6(4)
N2 C4 C5 N3 3.4(6)
N3 C5 C6 C8 0.0(5)
C4 C5 C6 C8 -176.3(4)
N3 C5 C6 C7 178.3(5)
C4 C5 C6 C7 2.0(8)
C5 C6 C8 C11 0.0(5)
C7 C6 C8 C11 -178.3(5)
C5 C6 C8 C9 176.5(4)
C7 C6 C8 C9 -1.8(8)
C11 C8 C9 C10 96.5(6)
C6 C8 C9 C10 -79.5(6)
C5 N3 C11 C8 0.0(5)
C5 N3 C11 C12 -177.5(4)
C6 C8 C11 N3 0.0(5)
C9 C8 C11 N3 -176.6(4)
C6 C8 C11 C12 177.4(4)
C9 C8 C11 C12 0.8(7)
N3 C11 C12 C13 -15.8(7)
C8 C11 C12 C13 167.2(4)
C19 N4 C13 C14 -0.2(4)
C19 N4 C13 C12 176.7(3)
C11 C12 C13 N4 96.4(5)
C11 C12 C13 C14 -87.5(6)
N4 C13 C14 C17 0.1(4)
C12 C13 C14 C17 -176.4(4)
N4 C13 C14 C15 177.0(4)
C12 C13 C14 C15 0.5(7)
C13 C14 C15 C16 -97.4(6)
C17 C14 C15 C16 78.9(7)
C13 C14 C17 C19 0.0(4)
C15 C14 C17 C19 -176.8(4)
C13 C14 C17 C18 -178.8(4)
C15 C14 C17 C18 4.4(7)
C13 N4 C19 C17 0.2(4)
C13 N4 C19 C20 -176.6(3)
C14 C17 C19 N4 -0.1(4)
C18 C17 C19 N4 178.7(4)
C14 C17 C19 C20 176.5(4)
C18 C17 C19 C20 -4.7(7)
N6 N5 C20 O3 -5.1(6)
N6 N5 C20 C19 174.6(3)
N4 C19 C20 O3 168.3(4)
C17 C19 C20 O3 -7.9(6)
N4 C19 C20 N5 -11.4(5)
C17 C19 C20 N5 172.5(4)
N5 N6 C21 O4 -4.0(7)
N5 N6 C21 C22 174.9(4)
O4 C21 C22 C23 23.8(9)
N6 C21 C22 C23 -155.1(7)
N8 N7 C26 O5 1.7(7)
N8 N7 C26 C25 178.4(4)
C24 C25 C26 O5 -50.6(8)
C24 C25 C26 N7 132.7(6)
N7 N8 C27 O6 -4.4(6)
N7 N8 C27 C28 172.3(4)
C34 N9 C28 C29 -0.4(5)
C34 N9 C28 C27 -176.9(4)
O6 C27 C28 N9 176.4(4)
N8 C27 C28 N9 -0.3(6)
O6 C27 C28 C29 0.6(7)
N8 C27 C28 C29 -176.1(4)
N9 C28 C29 C31 0.5(5)
C27 C28 C29 C31 176.8(4)
N9 C28 C29 C30 -178.2(4)
C27 C28 C29 C30 -1.9(7)
C28 C29 C31 C34 -0.4(5)
C30 C29 C31 C34 178.3(5)
C28 C29 C31 C32 -177.1(5)
C30 C29 C31 C32 1.6(8)
C34 C31 C32 C33 -93.0(7)
C29 C31 C32 C33 83.1(7)
C28 N9 C34 C31 0.1(5)
C28 N9 C34 C35 175.3(4)
C29 C31 C34 N9 0.2(5)
C32 C31 C34 N9 176.9(5)
C29 C31 C34 C35 -174.5(4)
C32 C31 C34 C35 2.1(8)
N9 C34 C35 C36 53.8(7)
C31 C34 C35 C36 -132.1(6)
C42 N10 C36 C37 -0.9(5)
C42 N10 C36 C35 172.6(4)
C34 C35 C36 N10 34.1(8)
C34 C35 C36 C37 -153.8(6)
N10 C36 C37 C40 0.7(6)
C35 C36 C37 C40 -172.3(5)
N10 C36 C37 C38 -176.0(6)
C35 C36 C37 C38 10.9(10)
C36 C37 C38 C39 -98.4(9)
C40 C37 C38 C39 85.4(10)
C36 C37 C40 C42 -0.3(6)
C38 C37 C40 C42 176.6(6)
C36 C37 C40 C41 -178.3(5)
C38 C37 C40 C41 -1.5(9)
C37 C40 C42 N10 -0.3(5)
C41 C40 C42 N10 177.7(5)
C37 C40 C42 C43 -177.8(4)
C41 C40 C42 C43 0.2(8)
C36 N10 C42 C40 0.7(5)
C36 N10 C42 C43 178.4(4)
N12 N11 C43 O7 10.2(6)
N12 N11 C43 C42 -171.2(4)
C40 C42 C43 O7 -5.6(7)
N10 C42 C43 O7 177.3(4)
C40 C42 C43 N11 175.8(4)
N10 C42 C43 N11 -1.3(6)
N11 N12 C44 O8 9.7(7)
N11 N12 C44 C45 -171.0(4)
O8 C44 C45 C46 38.5(7)
N12 C44 C45 C46 -140.7(5)
